data_4001513
loop_
_publ_author_name
'Prakash, M. Jaya'
'Radhakrishnan, T. P.'

_publ_section_title
;
 Second Harmonic Generation from a Homologous Series of Molecular
 Crystals: Impact of Supramolecular Interactions
;
_journal_issue 13
_journal_name_full 'Chemistry of Materials'
_journal_page_first 2943
_journal_paper_doi 10.1021/cm052607q
_journal_volume 18
_journal_year 2006
_chemical_formula_sum 'C9 H13 N3 O4'
_chemical_formula_weight 227.22
_chemical_name_systematic 'N-(2-aminoethyl)-4-nitroaniline formic acid (salt)'
_space_group_IT_number 61
_symmetry_cell_setting orthorhombic
_symmetry_space_group_name_Hall '-P 2ac 2ab'
_symmetry_space_group_name_H-M 'P b c a'
_atom_sites_solution_hydrogens geom
_atom_sites_solution_primary direct
_atom_sites_solution_secondary difmap
_audit_creation_method SHELXL-97
_cell_angle_alpha 90.00
_cell_angle_beta 90.00
_cell_angle_gamma 90.00
_cell_formula_units_Z 8
_cell_length_a 12.2752(13)
_cell_length_b 8.2530(8)
_cell_length_c 22.052(2)
_cell_measurement_temperature 298(2)
_cell_volume 2234.0(4)
_computing_structure_refinement 'SHELXL-97 (Sheldrick, 1997)'
_computing_structure_solution 'SHELXS-97 (Sheldrick, 1990)'
_diffrn_ambient_temperature 298(2)
_diffrn_measured_fraction_theta_full 0.988
_diffrn_measured_fraction_theta_max 0.988
_diffrn_radiation_monochromator graphite
_diffrn_radiation_source 'fine-focus sealed tube'
_diffrn_radiation_type MoK\a
_diffrn_radiation_wavelength 0.71073
_diffrn_reflns_av_R_equivalents 0.1059
_diffrn_reflns_av_sigmaI/netI 0.0662
_diffrn_reflns_limit_h_max 16
_diffrn_reflns_limit_h_min -16
_diffrn_reflns_limit_k_max 10
_diffrn_reflns_limit_k_min -10
_diffrn_reflns_limit_l_max 29
_diffrn_reflns_limit_l_min -29
_diffrn_reflns_number 24049
_diffrn_reflns_theta_full 28.27
_diffrn_reflns_theta_max 28.27
_diffrn_reflns_theta_min 1.85
_exptl_absorpt_coefficient_mu 0.108
_exptl_absorpt_correction_T_max 0.9883
_exptl_absorpt_correction_T_min 0.7777
_exptl_absorpt_correction_type multi-scan
_exptl_absorpt_process_details 'SADABS-Bruker Nonius area detector scaling and absorption correction - V2.10'
_exptl_crystal_colour 'Light yellow'
_exptl_crystal_density_diffrn 1.351
_exptl_crystal_density_method 'not measured'
_exptl_crystal_description Needle
_exptl_crystal_F_000 960
_exptl_crystal_size_max 0.20
_exptl_crystal_size_mid 0.17
_exptl_crystal_size_min 0.11
_refine_diff_density_max 0.15
_refine_diff_density_min -0.14
_refine_diff_density_rms 0.03
_refine_ls_extinction_method none
_refine_ls_goodness_of_fit_ref 1.014
_refine_ls_hydrogen_treatment mixed
_refine_ls_matrix_type full
_refine_ls_number_parameters 165
_refine_ls_number_reflns 1426
_refine_ls_number_restraints 0
_refine_ls_restrained_S_all 1.014
_refine_ls_R_factor_all 0.1016
_refine_ls_R_factor_gt 0.0489
_refine_ls_shift/su_max 0.000
_refine_ls_shift/su_mean 0.000
_refine_ls_structure_factor_coef Fsqd
_refine_ls_weighting_details 'calc w=1/[\s^2^(Fo^2^)+(0.0469P)^2^+0.2629P] where P=(Fo^2^+2Fc^2^)/3'
_refine_ls_weighting_scheme calc
_refine_ls_wR_factor_gt 0.1027
_refine_ls_wR_factor_ref 0.1136
_reflns_number_gt 1272
_reflns_number_total 2735
_reflns_threshold_expression >2sigma(I)
_cod_data_source_file cm052607qsi20051126_120337.cif
_cod_data_source_block AENA_for
_cod_depositor_comments
;
The following automatic conversions were performed:

'_symmetry_cell_setting' value 'Orthorhombic' changed to
'orthorhombic' according to
/home/saulius/struct/CIF-dictionaries/cif_core.dic dictionary named
'cif_core.dic' version 2.4.1 from
2010-06-29.

'_exptl_absorpt_correction_type' value 'Multi-scan'
changed to 'multi-scan' according to
/home/saulius/struct/CIF-dictionaries/cif_core.dic dictionary named
'cif_core.dic' version 2.4.1 from 2010-06-29.

Automatic conversion script
Id: cif_fix_values 1715 2011-07-08 13:25:40Z adriana 
;
_cod_original_sg_symbol_H-M Pbca
_cod_database_code 4001513

loop_
_symmetry_equiv_pos_as_xyz
'x, y, z'
'-x+1/2, -y, z+1/2'
'-x, y+1/2, -z+1/2'
'x+1/2, -y+1/2, -z'
'-x, -y, -z'
'x-1/2, y, -z-1/2'
'x, -y-1/2, z-1/2'
'-x-1/2, y-1/2, z'

loop_
_atom_site_label
_atom_site_type_symbol
_atom_site_fract_x
_atom_site_fract_y
_atom_site_fract_z
_atom_site_U_iso_or_equiv
_atom_site_adp_type
_atom_site_occupancy
_atom_site_symmetry_multiplicity
_atom_site_calc_flag
_atom_site_refinement_flags
O2 O 0.32721(13) 0.1977(2) 0.70849(8) 0.0558(5) Uani 1 1 d .
O1 O 0.49767(14) 0.2138(2) 0.74110(8) 0.0602(5) Uani 1 1 d .
N1 N 1.14335(19) 0.3685(3) 0.68369(10) 0.0482(6) Uani 1 1 d .
C4 C 0.8469(2) 0.4826(3) 0.61537(11) 0.0450(6) Uani 1 1 d .
N2 N 0.95107(18) 0.5188(3) 0.63214(11) 0.0556(6) Uani 1 1 d .
C3 C 0.7605(2) 0.5333(3) 0.65227(11) 0.0482(6) Uani 1 1 d .
H32 H 0.7756 0.5892 0.6879 0.058 Uiso 1 1 calc R
N3 N 0.5209(2) 0.3880(3) 0.56663(13) 0.0656(7) Uani 1 1 d .
O4 O 0.50356(18) 0.3139(2) 0.51917(11) 0.0863(7) Uani 1 1 d .
C5 C 0.8215(2) 0.3963(3) 0.56234(11) 0.0533(7) Uani 1 1 d .
H25 H 0.8773 0.3584 0.5376 0.064 Uiso 1 1 calc R
C9 C 0.4065(2) 0.2702(4) 0.73082(12) 0.0519(7) Uani 1 1 d .
C2 C 0.6546(2) 0.5027(3) 0.63715(12) 0.0501(7) Uani 1 1 d .
H2 H 0.5982 0.5362 0.6623 0.060 Uiso 1 1 calc R
O3 O 0.44719(18) 0.4355(3) 0.60001(11) 0.0825(7) Uani 1 1 d .
C8 C 1.1153(2) 0.3507(3) 0.61876(12) 0.0572(7) Uani 1 1 d .
H8A H 1.0748 0.2510 0.6129 0.069 Uiso 1 1 calc R
H8B H 1.1816 0.3440 0.5950 0.069 Uiso 1 1 calc R
C1 C 0.6327(2) 0.4208(3) 0.58367(12) 0.0498(7) Uani 1 1 d .
C7 C 1.0484(2) 0.4908(3) 0.59702(12) 0.0578(7) Uani 1 1 d .
H7A H 1.0929 0.5878 0.5980 0.069 Uiso 1 1 calc R
H7B H 1.0279 0.4716 0.5552 0.069 Uiso 1 1 calc R
C6 C 0.7161(2) 0.3678(3) 0.54699(12) 0.0587(7) Uani 1 1 d .
H6 H 0.7001 0.3120 0.5114 0.070 Uiso 1 1 calc R
H3 H 1.1546(19) 0.478(4) 0.6953(11) 0.063(8) Uiso 1 1 d .
H1 H 0.3952(18) 0.384(3) 0.7390(10) 0.057(8) Uiso 1 1 d .
H5 H 1.085(3) 0.322(4) 0.7113(14) 0.097(10) Uiso 1 1 d .
H4 H 1.212(2) 0.310(3) 0.6918(12) 0.083(9) Uiso 1 1 d .
H24 H 0.957(2) 0.571(3) 0.6654(13) 0.068(9) Uiso 1 1 d .

loop_
_atom_site_aniso_label
_atom_site_aniso_U_11
_atom_site_aniso_U_22
_atom_site_aniso_U_33
_atom_site_aniso_U_23
_atom_site_aniso_U_13
_atom_site_aniso_U_12
O2 0.0392(10) 0.0541(11) 0.0741(12) -0.0038(10) -0.0069(9) 0.0031(9)
O1 0.0428(10) 0.0687(12) 0.0691(13) -0.0143(10) -0.0074(9) 0.0046(10)
N1 0.0389(13) 0.0455(14) 0.0602(16) 0.0045(12) 0.0031(11) 0.0039(11)
C4 0.0554(17) 0.0427(14) 0.0368(14) 0.0026(12) -0.0062(12) 0.0057(12)
N2 0.0487(14) 0.0736(16) 0.0447(14) -0.0106(12) -0.0039(11) 0.0104(12)
C3 0.0518(17) 0.0533(16) 0.0395(15) -0.0087(12) -0.0042(13) 0.0067(13)
N3 0.0704(19) 0.0547(15) 0.0717(19) 0.0133(14) -0.0168(15) -0.0151(14)
O4 0.1030(17) 0.0803(15) 0.0756(16) -0.0010(13) -0.0368(13) -0.0345(12)
C5 0.0615(18) 0.0545(16) 0.0438(15) -0.0061(13) 0.0034(13) 0.0007(14)
C9 0.0511(18) 0.0484(18) 0.0562(18) -0.0077(14) 0.0060(14) 0.0042(14)
C2 0.0505(17) 0.0517(16) 0.0480(16) 0.0005(13) -0.0009(13) 0.0031(13)
O3 0.0584(14) 0.0918(17) 0.0974(17) 0.0102(14) -0.0089(12) -0.0107(12)
C8 0.0547(17) 0.0600(17) 0.0570(18) -0.0062(15) 0.0057(14) 0.0061(14)
C1 0.0585(17) 0.0430(15) 0.0480(16) 0.0060(12) -0.0133(14) -0.0107(13)
C7 0.0548(17) 0.0685(18) 0.0501(17) 0.0032(14) 0.0012(13) 0.0038(15)
C6 0.078(2) 0.0550(17) 0.0429(16) -0.0100(13) -0.0044(15) -0.0086(15)

loop_
_atom_type_symbol
_atom_type_description
_atom_type_scat_dispersion_real
_atom_type_scat_dispersion_imag
_atom_type_scat_source
C C 0.0033 0.0016 'International Tables Vol C Tables 4.2.6.8 and 6.1.1.4'
H H 0.0000 0.0000 'International Tables Vol C Tables 4.2.6.8 and 6.1.1.4'
N N 0.0061 0.0033 'International Tables Vol C Tables 4.2.6.8 and 6.1.1.4'
O O 0.0106 0.0060 'International Tables Vol C Tables 4.2.6.8 and 6.1.1.4'

loop_
_geom_angle_atom_site_label_1
_geom_angle_atom_site_label_2
_geom_angle_atom_site_label_3
_geom_angle
N2 C4 C3 119.1(2)
N2 C4 C5 123.0(2)
C3 C4 C5 117.8(2)
C4 N2 C7 126.6(2)
C2 C3 C4 121.6(2)
O3 N3 O4 122.6(3)
O3 N3 C1 118.9(3)
O4 N3 C1 118.5(3)
C6 C5 C4 120.5(2)
O1 C9 O2 127.0(3)
C3 C2 C1 118.9(2)
N1 C8 C7 111.2(2)
C6 C1 C2 120.7(2)
C6 C1 N3 119.5(3)
C2 C1 N3 119.7(3)
N2 C7 C8 114.0(2)
C5 C6 C1 120.5(2)

loop_
_geom_bond_atom_site_label_1
_geom_bond_atom_site_label_2
_geom_bond_distance
O2 C9 1.244(3)
O1 C9 1.233(3)
N1 C8 1.480(3)
C4 N2 1.364(3)
C4 C3 1.401(3)
C4 C5 1.404(3)
N2 C7 1.443(3)
C3 C2 1.366(3)
N3 O3 1.231(3)
N3 O4 1.231(3)
N3 C1 1.447(3)
C5 C6 1.359(3)
C2 C1 1.386(3)
C8 C7 1.496(3)
C1 C6 1.376(4)
